data_4031056
loop_
_publ_author_name
'Jin, Xing'
'Willeke, Matthias'
'Lucchesi, Ralph'
'Daniliuc, Constantin-Gabriel'
'Fr\"ohlich, Roland'
'Wibbeling, Birgit'
'Uhl, Werner'
'W\"urthwein, Ernst-Ulrich'

_publ_section_title
;
 Hydroalumination of Ketenimines and Subsequent Reactions with
 Heterocumulenes: Synthesis of Unsaturated Amide Derivatives and
 1,3-Diimines.
;
_journal_issue 12
_journal_name_full 'The Journal of organic chemistry'
_journal_page_first 6062
_journal_page_last 6075
_journal_paper_doi 10.1021/acs.joc.5b00466
_journal_volume 80
_journal_year 2015
_chemical_formula_sum 'C32 H30 N2 O2'
_chemical_formula_weight 474.58
_chemical_name_systematic
; 
 ? 
;
_space_group_IT_number 15
_symmetry_cell_setting monoclinic
_symmetry_space_group_name_Hall '-C 2yc'
_symmetry_space_group_name_H-M 'C 1 2/c 1'
_atom_sites_solution_hydrogens geom
_atom_sites_solution_primary direct
_atom_sites_solution_secondary difmap
_audit_creation_method SHELXL-97
_cell_angle_alpha 90.00
_cell_angle_beta 105.5970(10)
_cell_angle_gamma 90.00
_cell_formula_units_Z 8
_cell_length_a 35.9358(4)
_cell_length_b 10.7792(3)
_cell_length_c 13.7801(2)
_cell_measurement_reflns_used 5902
_cell_measurement_temperature 223(2)
_cell_measurement_theta_max 28.28
_cell_measurement_theta_min 4.08
_cell_volume 5141.29(17)
_computing_cell_refinement 'Collect (Nonius B.V., 1998)'
_computing_data_collection 'Collect (Nonius B.V., 1998)'
_computing_data_reduction 'Denzo-SMN (Otwinowski & Minor, 1997)'
_computing_molecular_graphics 'XP (BrukerAXS, 2000)'
_computing_publication_material 'SHELXL-97 (Sheldrick, 1997)'
_computing_structure_refinement 'SHELXL-97 (Sheldrick, 1997)'
_computing_structure_solution 'SHELXS-97 (Sheldrick, 1990)'
_diffrn_ambient_temperature 223(2)
_diffrn_measured_fraction_theta_full 0.980
_diffrn_measured_fraction_theta_max 0.980
_diffrn_measurement_device_type 'Nonius KappaCCD APEXII'
_diffrn_measurement_method '\w and \f scans'
_diffrn_radiation_monochromator 'Montel mirror'
_diffrn_radiation_source 'rotating anode Nonius FR591'
_diffrn_radiation_type MoK\a
_diffrn_radiation_wavelength 0.71073
_diffrn_reflns_av_R_equivalents 0.038
_diffrn_reflns_av_sigmaI/netI 0.0289
_diffrn_reflns_limit_h_max 42
_diffrn_reflns_limit_h_min -42
_diffrn_reflns_limit_k_max 12
_diffrn_reflns_limit_k_min -12
_diffrn_reflns_limit_l_max 16
_diffrn_reflns_limit_l_min -16
_diffrn_reflns_number 19173
_diffrn_reflns_theta_full 25.00
_diffrn_reflns_theta_max 25.00
_diffrn_reflns_theta_min 4.10
_exptl_absorpt_coefficient_mu 0.076
_exptl_absorpt_correction_T_max 0.9947
_exptl_absorpt_correction_T_min 0.9774
_exptl_absorpt_correction_type multi-scan
_exptl_absorpt_process_details 'Denzo (Otwinowski, Borek, Majewski & Minor, 2003)'
_exptl_crystal_colour colourless
_exptl_crystal_density_diffrn 1.226
_exptl_crystal_density_method 'not measured'
_exptl_crystal_description needle
_exptl_crystal_F_000 2016
_exptl_crystal_size_max 0.30
_exptl_crystal_size_mid 0.13
_exptl_crystal_size_min 0.07
_refine_diff_density_max 0.161
_refine_diff_density_min -0.141
_refine_diff_density_rms 0.032
_refine_ls_extinction_method none
_refine_ls_goodness_of_fit_ref 1.072
_refine_ls_hydrogen_treatment constr
_refine_ls_matrix_type full
_refine_ls_number_parameters 354
_refine_ls_number_reflns 4435
_refine_ls_number_restraints 46
_refine_ls_restrained_S_all 1.075
_refine_ls_R_factor_all 0.0500
_refine_ls_R_factor_gt 0.0424
_refine_ls_shift/su_max 0.000
_refine_ls_shift/su_mean 0.000
_refine_ls_structure_factor_coef Fsqd
_refine_ls_weighting_details 'calc w=1/[\s^2^(Fo^2^)+(0.0313P)^2^+4.8046P] where P=(Fo^2^+2Fc^2^)/3'
_refine_ls_weighting_scheme calc
_refine_ls_wR_factor_gt 0.0989
_refine_ls_wR_factor_ref 0.1058
_reflns_number_gt 3868
_reflns_number_total 4435
_reflns_threshold_expression >2sigma(I)
_cod_data_source_file jo5b00466_si_017.cif
_cod_data_source_block wue6398
_cod_depositor_comments 'Adding full bibliography for 4031041--4031057.cif.'
_cod_original_sg_symbol_H-M C2/c
_cod_database_code 4031056

loop_
_symmetry_equiv_pos_as_xyz
'x, y, z'
'-x, y, -z+1/2'
'x+1/2, y+1/2, z'
'-x+1/2, y+1/2, -z+1/2'
'-x, -y, -z'
'x, -y, z-1/2'
'-x+1/2, -y+1/2, -z'
'x+1/2, -y+1/2, z-1/2'

loop_
_atom_site_label
_atom_site_type_symbol
_atom_site_fract_x
_atom_site_fract_y
_atom_site_fract_z
_atom_site_U_iso_or_equiv
_atom_site_adp_type
_atom_site_occupancy
_atom_site_symmetry_multiplicity
_atom_site_calc_flag
_atom_site_refinement_flags
_atom_site_disorder_assembly
_atom_site_disorder_group
C1 C 0.17622(4) 0.85605(15) 0.59031(11) 0.0321(3) Uani 1 1 d . . .
C2 C 0.17359(4) 0.75652(15) 0.53085(11) 0.0326(3) Uani 1 1 d . A .
H2 H 0.1876 0.6857 0.5595 0.039 Uiso 1 1 calc R . .
C4 C 0.11267(4) 0.75141(15) 0.39608(11) 0.0329(4) Uani 1 1 d . A .
O4 O 0.09513(3) 0.75744(13) 0.30762(8) 0.0496(3) Uani 1 1 d . . .
N5 N 0.09197(4) 0.74914(12) 0.47187(9) 0.0321(3) Uani 1 1 d . . .
O6 O 0.11989(4) 0.56384(11) 0.53270(10) 0.0492(3) Uani 1 1 d . . .
C6 C 0.09950(5) 0.65103(15) 0.54189(12) 0.0354(4) Uani 1 1 d . . .
N3 N 0.15179(4) 0.74755(12) 0.42887(9) 0.0323(3) Uani 1 1 d D . .
C7 C 0.17219(18) 0.6950(7) 0.3570(5) 0.0350(14) Uani 0.696(16) 1 d PDU A 1
H7 H 0.1535 0.6957 0.2895 0.042 Uiso 0.696(16) 1 calc PR A 1
C8 C 0.1839(2) 0.5620(4) 0.3809(6) 0.0669(16) Uani 0.696(16) 1 d PDU A 1
H8A H 0.1618 0.5146 0.3875 0.100 Uiso 0.696(16) 1 calc PR A 1
H8B H 0.2042 0.5583 0.4436 0.100 Uiso 0.696(16) 1 calc PR A 1
H8C H 0.1934 0.5274 0.3269 0.100 Uiso 0.696(16) 1 calc PR A 1
C9 C 0.2057(2) 0.7767(6) 0.3510(6) 0.0565(15) Uani 0.696(16) 1 d PDU A 1
H9A H 0.1965 0.8605 0.3335 0.085 Uiso 0.696(16) 1 calc PR A 1
H9B H 0.2172 0.7447 0.3000 0.085 Uiso 0.696(16) 1 calc PR A 1
H9C H 0.2249 0.7773 0.4158 0.085 Uiso 0.696(16) 1 calc PR A 1
C7A C 0.1728(5) 0.7189(17) 0.3515(15) 0.048(5) Uani 0.304(16) 1 d PDU A 2
H7A H 0.1601 0.7628 0.2881 0.057 Uiso 0.304(16) 1 calc PR A 2
C8A C 0.1698(4) 0.5796(14) 0.3331(16) 0.076(4) Uani 0.304(16) 1 d PDU A 2
H8A1 H 0.1428 0.5556 0.3125 0.113 Uiso 0.304(16) 1 calc PR A 2
H8A2 H 0.1828 0.5363 0.3946 0.113 Uiso 0.304(16) 1 calc PR A 2
H8A3 H 0.1820 0.5582 0.2804 0.113 Uiso 0.304(16) 1 calc PR A 2
C9A C 0.2149(4) 0.7568(15) 0.3853(11) 0.050(3) Uani 0.304(16) 1 d PDU A 2
H9A1 H 0.2168 0.8465 0.3847 0.075 Uiso 0.304(16) 1 calc PR A 2
H9A2 H 0.2286 0.7218 0.3399 0.075 Uiso 0.304(16) 1 calc PR A 2
H9A3 H 0.2263 0.7263 0.4530 0.075 Uiso 0.304(16) 1 calc PR A 2
C11 C 0.20173(4) 0.84622(15) 0.69518(11) 0.0330(4) Uani 1 1 d . . .
C12 C 0.22657(5) 0.94342(16) 0.73630(12) 0.0396(4) Uani 1 1 d . . .
H12 H 0.2247 1.0190 0.7013 0.048 Uiso 1 1 calc R . .
C13 C 0.25390(5) 0.93020(19) 0.82794(13) 0.0469(4) Uani 1 1 d . . .
H13 H 0.2707 0.9962 0.8539 0.056 Uiso 1 1 calc R . .
C14 C 0.25660(5) 0.8214(2) 0.88125(13) 0.0490(5) Uani 1 1 d . . .
H14 H 0.2756 0.8119 0.9427 0.059 Uiso 1 1 calc R . .
C15 C 0.23120(6) 0.72630(19) 0.84374(13) 0.0481(5) Uani 1 1 d . . .
H15 H 0.2324 0.6527 0.8811 0.058 Uiso 1 1 calc R . .
C16 C 0.20384(5) 0.73776(17) 0.75169(12) 0.0402(4) Uani 1 1 d . . .
H16 H 0.1866 0.6722 0.7272 0.048 Uiso 1 1 calc R . .
C21 C 0.15838(4) 0.97948(15) 0.55832(12) 0.0341(4) Uani 1 1 d . . .
C22 C 0.16210(5) 1.03756(17) 0.47134(13) 0.0440(4) Uani 1 1 d . . .
H22 H 0.1740 0.9951 0.4280 0.053 Uiso 1 1 calc R . .
C23 C 0.14857(6) 1.15704(19) 0.44760(15) 0.0520(5) Uani 1 1 d . . .
H23 H 0.1516 1.1954 0.3889 0.062 Uiso 1 1 calc R . .
C24 C 0.13067(5) 1.22025(18) 0.50992(15) 0.0517(5) Uani 1 1 d . . .
H24 H 0.1219 1.3019 0.4944 0.062 Uiso 1 1 calc R . .
C25 C 0.12582(5) 1.16259(18) 0.59505(14) 0.0469(4) Uani 1 1 d . . .
H25 H 0.1130 1.2042 0.6366 0.056 Uiso 1 1 calc R . .
C26 C 0.13977(5) 1.04386(17) 0.61962(13) 0.0403(4) Uani 1 1 d . . .
H26 H 0.1367 1.0060 0.6784 0.048 Uiso 1 1 calc R . .
C51 C 0.05318(4) 0.79994(15) 0.43821(11) 0.0318(3) Uani 1 1 d . . .
C52 C 0.04828(5) 0.92664(16) 0.42722(12) 0.0375(4) Uani 1 1 d . . .
H52 H 0.0697 0.9800 0.4450 0.045 Uiso 1 1 calc R . .
C53 C 0.01137(5) 0.97435(17) 0.38963(13) 0.0431(4) Uani 1 1 d . . .
H53 H 0.0078 1.0606 0.3826 0.052 Uiso 1 1 calc R . .
C54 C -0.02011(5) 0.89601(18) 0.36246(13) 0.0424(4) Uani 1 1 d . . .
H54 H -0.0450 0.9288 0.3359 0.051 Uiso 1 1 calc R . .
C55 C -0.01501(5) 0.77022(17) 0.37425(13) 0.0423(4) Uani 1 1 d . . .
H55 H -0.0365 0.7170 0.3568 0.051 Uiso 1 1 calc R . .
C56 C 0.02173(5) 0.72149(16) 0.41181(12) 0.0376(4) Uani 1 1 d . . .
H56 H 0.0252 0.6352 0.4193 0.045 Uiso 1 1 calc R . .
C61 C 0.08251(4) 0.65901(15) 0.62903(12) 0.0347(4) Uani 1 1 d . . .
C62 C 0.07746(5) 0.54896(17) 0.67661(14) 0.0451(4) Uani 1 1 d . . .
H62 H 0.0836 0.4730 0.6511 0.054 Uiso 1 1 calc R . .
C63 C 0.06355(5) 0.54972(18) 0.76084(14) 0.0473(4) Uani 1 1 d . . .
H63 H 0.0600 0.4742 0.7912 0.057 Uiso 1 1 calc R . .
C64 C 0.05477(5) 0.66046(17) 0.80132(12) 0.0392(4) Uani 1 1 d . . .
C65 C 0.06058(5) 0.77034(16) 0.75460(12) 0.0400(4) Uani 1 1 d . . .
H65 H 0.0553 0.8464 0.7814 0.048 Uiso 1 1 calc R . .
C66 C 0.07401(5) 0.77007(16) 0.66953(12) 0.0377(4) Uani 1 1 d . . .
H66 H 0.0774 0.8456 0.6389 0.045 Uiso 1 1 calc R . .
C67 C 0.03929(5) 0.6604(2) 0.89273(13) 0.0498(5) Uani 1 1 d . . .
H67A H 0.0438 0.7409 0.9253 0.075 Uiso 1 1 calc R . .
H67B H 0.0523 0.5969 0.9394 0.075 Uiso 1 1 calc R . .
H67C H 0.0118 0.6435 0.8723 0.075 Uiso 1 1 calc R . .

loop_
_atom_site_aniso_label
_atom_site_aniso_U_11
_atom_site_aniso_U_22
_atom_site_aniso_U_33
_atom_site_aniso_U_23
_atom_site_aniso_U_13
_atom_site_aniso_U_12
C1 0.0275(7) 0.0381(9) 0.0320(8) 0.0000(7) 0.0101(6) 0.0001(6)
C2 0.0296(8) 0.0368(9) 0.0314(8) 0.0025(7) 0.0082(6) 0.0029(7)
C4 0.0323(8) 0.0358(9) 0.0312(8) -0.0017(7) 0.0094(7) 0.0015(7)
O4 0.0351(6) 0.0819(10) 0.0305(6) -0.0014(6) 0.0068(5) 0.0050(6)
N5 0.0298(6) 0.0367(7) 0.0310(7) 0.0018(6) 0.0102(5) 0.0016(6)
O6 0.0598(8) 0.0354(7) 0.0615(8) 0.0062(6) 0.0319(7) 0.0097(6)
C6 0.0352(8) 0.0328(9) 0.0391(9) 0.0000(7) 0.0115(7) -0.0007(7)
N3 0.0289(7) 0.0400(8) 0.0291(6) -0.0032(6) 0.0098(5) 0.0028(6)
C7 0.032(2) 0.049(3) 0.026(2) -0.0030(19) 0.0113(16) 0.0082(17)
C8 0.097(4) 0.046(2) 0.075(3) -0.005(2) 0.052(3) 0.014(2)
C9 0.059(3) 0.061(2) 0.062(4) -0.001(2) 0.037(3) -0.002(2)
C7A 0.046(7) 0.051(7) 0.049(7) -0.004(5) 0.016(5) 0.009(4)
C8A 0.062(6) 0.076(7) 0.096(8) -0.039(6) 0.035(6) -0.011(5)
C9A 0.040(5) 0.074(6) 0.046(6) -0.003(4) 0.028(4) -0.003(4)
C11 0.0307(8) 0.0387(9) 0.0307(8) -0.0018(7) 0.0103(6) 0.0047(7)
C12 0.0401(9) 0.0390(9) 0.0391(9) -0.0019(7) 0.0097(7) 0.0004(7)
C13 0.0429(10) 0.0533(11) 0.0405(9) -0.0095(9) 0.0041(8) -0.0027(8)
C14 0.0474(10) 0.0658(13) 0.0301(8) -0.0023(9) 0.0040(8) 0.0108(9)
C15 0.0608(12) 0.0514(11) 0.0336(9) 0.0070(8) 0.0150(8) 0.0097(9)
C16 0.0454(9) 0.0420(10) 0.0346(9) -0.0001(7) 0.0132(7) 0.0006(8)
C21 0.0300(8) 0.0370(9) 0.0334(8) -0.0013(7) 0.0052(6) 0.0005(7)
C22 0.0459(10) 0.0464(11) 0.0421(9) 0.0026(8) 0.0162(8) 0.0050(8)
C23 0.0547(11) 0.0491(11) 0.0516(11) 0.0139(9) 0.0132(9) 0.0049(9)
C24 0.0454(10) 0.0390(10) 0.0632(12) 0.0027(9) 0.0017(9) 0.0075(8)
C25 0.0388(9) 0.0476(11) 0.0508(10) -0.0107(9) 0.0059(8) 0.0090(8)
C26 0.0367(9) 0.0467(10) 0.0363(9) -0.0045(8) 0.0080(7) 0.0038(8)
C51 0.0291(8) 0.0397(9) 0.0280(7) 0.0004(7) 0.0102(6) 0.0016(7)
C52 0.0349(8) 0.0374(9) 0.0400(9) 0.0024(7) 0.0097(7) -0.0043(7)
C53 0.0429(10) 0.0397(10) 0.0462(10) 0.0048(8) 0.0111(8) 0.0056(8)
C54 0.0324(8) 0.0534(11) 0.0417(9) 0.0031(8) 0.0105(7) 0.0069(8)
C55 0.0325(9) 0.0515(11) 0.0432(9) -0.0030(8) 0.0106(7) -0.0068(8)
C56 0.0373(9) 0.0356(9) 0.0403(9) -0.0031(7) 0.0112(7) -0.0021(7)
C61 0.0330(8) 0.0368(9) 0.0338(8) 0.0035(7) 0.0083(7) 0.0010(7)
C62 0.0554(11) 0.0346(9) 0.0497(10) 0.0040(8) 0.0219(9) 0.0045(8)
C63 0.0573(11) 0.0421(10) 0.0475(10) 0.0121(8) 0.0229(9) 0.0018(9)
C64 0.0364(9) 0.0470(10) 0.0336(8) 0.0056(7) 0.0082(7) 0.0021(8)
C65 0.0460(10) 0.0385(9) 0.0358(9) -0.0020(7) 0.0117(7) 0.0029(8)
C66 0.0431(9) 0.0337(9) 0.0356(8) 0.0040(7) 0.0096(7) -0.0006(7)
C67 0.0493(11) 0.0611(13) 0.0419(10) 0.0084(9) 0.0172(9) 0.0038(9)

loop_
_atom_type_symbol
_atom_type_description
_atom_type_scat_dispersion_real
_atom_type_scat_dispersion_imag
_atom_type_scat_source
C C 0.0033 0.0016 'International Tables Vol C Tables 4.2.6.8 and 6.1.1.4'
H H 0.0000 0.0000 'International Tables Vol C Tables 4.2.6.8 and 6.1.1.4'
N N 0.0061 0.0033 'International Tables Vol C Tables 4.2.6.8 and 6.1.1.4'
O O 0.0106 0.0060 'International Tables Vol C Tables 4.2.6.8 and 6.1.1.4'

loop_
_geom_angle_atom_site_label_1
_geom_angle_atom_site_label_2
_geom_angle_atom_site_label_3
_geom_angle
C2 C1 C21 125.49(14)
C2 C1 C11 117.38(14)
C21 C1 C11 116.93(13)
C1 C2 N3 126.26(15)
C1 C2 H2 116.9
N3 C2 H2 116.9
O4 C4 N3 123.22(14)
O4 C4 N5 120.02(14)
N3 C4 N5 116.76(13)
C6 N5 C4 117.99(13)
C6 N5 C51 119.56(12)
C4 N5 C51 113.67(12)
O6 C6 N5 121.21(14)
O6 C6 C61 121.11(15)
N5 C6 C61 117.66(13)
C4 N3 C2 125.14(12)
C4 N3 C7 116.1(3)
C2 N3 C7 116.4(3)
C4 N3 C7A 116.5(8)
C2 N3 C7A 118.1(8)
C7 N3 C7A 10.4(9)
N3 C7 C8 112.0(5)
N3 C7 C9 110.8(4)
C8 C7 C9 112.7(5)
N3 C7 H7 107.0
C8 C7 H7 107.0
C9 C7 H7 107.0
C7 C8 H8A 109.5
C7 C8 H8B 109.5
H8A C8 H8B 109.5
C7 C8 H8C 109.5
H8A C8 H8C 109.5
H8B C8 H8C 109.5
C7 C9 H9A 109.5
C7 C9 H9B 109.5
H9A C9 H9B 109.5
C7 C9 H9C 109.5
H9A C9 H9C 109.5
H9B C9 H9C 109.5
N3 C7A C9A 112.3(12)
N3 C7A C8A 107.2(11)
C9A C7A C8A 109.7(13)
N3 C7A H7A 109.2
C9A C7A H7A 109.2
C8A C7A H7A 109.2
C7A C8A H8A1 109.5
C7A C8A H8A2 109.5
H8A1 C8A H8A2 109.5
C7A C8A H8A3 109.5
H8A1 C8A H8A3 109.5
H8A2 C8A H8A3 109.5
C7A C9A H9A1 109.5
C7A C9A H9A2 109.5
H9A1 C9A H9A2 109.5
C7A C9A H9A3 109.5
H9A1 C9A H9A3 109.5
H9A2 C9A H9A3 109.5
C12 C11 C16 118.04(15)
C12 C11 C1 119.98(15)
C16 C11 C1 121.79(15)
C13 C12 C11 120.90(17)
C13 C12 H12 119.5
C11 C12 H12 119.5
C14 C13 C12 120.47(18)
C14 C13 H13 119.8
C12 C13 H13 119.8
C13 C14 C15 119.36(16)
C13 C14 H14 120.3
C15 C14 H14 120.3
C14 C15 C16 120.84(18)
C14 C15 H15 119.6
C16 C15 H15 119.6
C15 C16 C11 120.29(17)
C15 C16 H16 119.9
C11 C16 H16 119.9
C22 C21 C26 118.09(16)
C22 C21 C1 121.57(14)
C26 C21 C1 120.18(14)
C23 C22 C21 120.91(17)
C23 C22 H22 119.5
C21 C22 H22 119.5
C24 C23 C22 120.27(18)
C24 C23 H23 119.9
C22 C23 H23 119.9
C25 C24 C23 119.49(18)
C25 C24 H24 120.3
C23 C24 H24 120.3
C24 C25 C26 120.33(17)
C24 C25 H25 119.8
C26 C25 H25 119.8
C25 C26 C21 120.88(17)
C25 C26 H26 119.6
C21 C26 H26 119.6
C56 C51 C52 120.43(15)
C56 C51 N5 120.05(15)
C52 C51 N5 119.41(14)
C51 C52 C53 119.27(16)
C51 C52 H52 120.4
C53 C52 H52 120.4
C54 C53 C52 120.42(17)
C54 C53 H53 119.8
C52 C53 H53 119.8
C55 C54 C53 119.91(16)
C55 C54 H54 120.0
C53 C54 H54 120.0
C54 C55 C56 120.17(16)
C54 C55 H55 119.9
C56 C55 H55 119.9
C51 C56 C55 119.79(16)
C51 C56 H56 120.1
C55 C56 H56 120.1
C66 C61 C62 118.36(15)
C66 C61 C6 123.79(15)
C62 C61 C6 117.69(15)
C63 C62 C61 120.90(16)
C63 C62 H62 119.6
C61 C62 H62 119.6
C62 C63 C64 120.99(16)
C62 C63 H63 119.5
C64 C63 H63 119.5
C63 C64 C65 117.86(15)
C63 C64 C67 120.65(16)
C65 C64 C67 121.49(16)
C66 C65 C64 121.40(16)
C66 C65 H65 119.3
C64 C65 H65 119.3
C65 C66 C61 120.47(15)
C65 C66 H66 119.8
C61 C66 H66 119.8
C64 C67 H67A 109.5
C64 C67 H67B 109.5
H67A C67 H67B 109.5
C64 C67 H67C 109.5
H67A C67 H67C 109.5
H67B C67 H67C 109.5

loop_
_geom_bond_atom_site_label_1
_geom_bond_atom_site_label_2
_geom_bond_distance
C1 C2 1.338(2)
C1 C21 1.491(2)
C1 C11 1.493(2)
C2 N3 1.4163(19)
C2 H2 0.9400
C4 O4 1.2142(19)
C4 N3 1.357(2)
C4 N5 1.4363(19)
N5 C6 1.408(2)
N5 C51 1.4528(19)
O6 C6 1.2189(19)
C6 C61 1.489(2)
N3 C7 1.493(5)
N3 C7A 1.496(14)
C7 C8 1.506(7)
C7 C9 1.512(7)
C7 H7 0.9900
C8 H8A 0.9700
C8 H8B 0.9700
C8 H8C 0.9700
C9 H9A 0.9700
C9 H9B 0.9700
C9 H9C 0.9700
C7A C9A 1.513(14)
C7A C8A 1.522(13)
C7A H7A 0.9900
C8A H8A1 0.9700
C8A H8A2 0.9700
C8A H8A3 0.9700
C9A H9A1 0.9700
C9A H9A2 0.9700
C9A H9A3 0.9700
C11 C12 1.394(2)
C11 C16 1.395(2)
C12 C13 1.383(2)
C12 H12 0.9400
C13 C14 1.374(3)
C13 H13 0.9400
C14 C15 1.377(3)
C14 H14 0.9400
C15 C16 1.386(2)
C15 H15 0.9400
C16 H16 0.9400
C21 C22 1.390(2)
C21 C26 1.395(2)
C22 C23 1.384(3)
C22 H22 0.9400
C23 C24 1.383(3)
C23 H23 0.9400
C24 C25 1.379(3)
C24 H24 0.9400
C25 C26 1.383(3)
C25 H25 0.9400
C26 H26 0.9400
C51 C56 1.380(2)
C51 C52 1.380(2)
C52 C53 1.387(2)
C52 H52 0.9400
C53 C54 1.381(2)
C53 H53 0.9400
C54 C55 1.372(3)
C54 H54 0.9400
C55 C56 1.385(2)
C55 H55 0.9400
C56 H56 0.9400
C61 C66 1.389(2)
C61 C62 1.391(2)
C62 C63 1.382(2)
C62 H62 0.9400
C63 C64 1.389(3)
C63 H63 0.9400
C64 C65 1.390(2)
C64 C67 1.508(2)
C65 C66 1.382(2)
C65 H65 0.9400
C66 H66 0.9400
C67 H67A 0.9700
C67 H67B 0.9700
C67 H67C 0.9700

loop_
_geom_torsion_atom_site_label_1
_geom_torsion_atom_site_label_2
_geom_torsion_atom_site_label_3
_geom_torsion_atom_site_label_4
_geom_torsion
C21 C1 C2 N3 -3.8(3)
C11 C1 C2 N3 -178.52(13)
O4 C4 N5 C6 125.66(17)
N3 C4 N5 C6 -54.87(19)
O4 C4 N5 C51 -21.8(2)
N3 C4 N5 C51 157.68(14)
C4 N5 C6 O6 -7.4(2)
C51 N5 C6 O6 138.09(16)
C4 N5 C6 C61 171.08(13)
C51 N5 C6 C61 -43.4(2)
O4 C4 N3 C2 171.45(16)
N5 C4 N3 C2 -8.0(2)
O4 C4 N3 C7 -26.6(4)
N5 C4 N3 C7 154.0(4)
O4 C4 N3 C7A -15.0(9)
N5 C4 N3 C7A 165.6(9)
C1 C2 N3 C4 -66.3(2)
C1 C2 N3 C7 131.8(4)
C1 C2 N3 C7A 120.2(8)
C4 N3 C7 C8 -99.8(6)
C2 N3 C7 C8 63.8(6)
C7A N3 C7 C8 166(6)
C4 N3 C7 C9 133.4(5)
C2 N3 C7 C9 -63.0(7)
C7A N3 C7 C9 39(5)
C4 N3 C7A C9A 161.4(12)
C2 N3 C7A C9A -24.5(19)
C7 N3 C7A C9A -108(6)
C4 N3 C7A C8A -78.0(15)
C2 N3 C7A C8A 96.1(13)
C7 N3 C7A C8A 13(5)
C2 C1 C11 C12 136.06(16)
C21 C1 C11 C12 -39.1(2)
C2 C1 C11 C16 -38.8(2)
C21 C1 C11 C16 146.03(15)
C16 C11 C12 C13 3.4(2)
C1 C11 C12 C13 -171.64(15)
C11 C12 C13 C14 -1.2(3)
C12 C13 C14 C15 -1.5(3)
C13 C14 C15 C16 2.0(3)
C14 C15 C16 C11 0.3(3)
C12 C11 C16 C15 -2.9(2)
C1 C11 C16 C15 172.04(15)
C2 C1 C21 C22 -48.1(2)
C11 C1 C21 C22 126.63(17)
C2 C1 C21 C26 136.64(17)
C11 C1 C21 C26 -48.7(2)
C26 C21 C22 C23 1.6(3)
C1 C21 C22 C23 -173.80(16)
C21 C22 C23 C24 -0.7(3)
C22 C23 C24 C25 -1.0(3)
C23 C24 C25 C26 1.9(3)
C24 C25 C26 C21 -1.0(3)
C22 C21 C26 C25 -0.7(2)
C1 C21 C26 C25 174.75(15)
C6 N5 C51 C56 -44.9(2)
C4 N5 C51 C56 102.04(16)
C6 N5 C51 C52 138.97(15)
C4 N5 C51 C52 -74.13(18)
C56 C51 C52 C53 0.2(2)
N5 C51 C52 C53 176.36(14)
C51 C52 C53 C54 -0.7(3)
C52 C53 C54 C55 1.1(3)
C53 C54 C55 C56 -1.1(3)
C52 C51 C56 C55 -0.2(2)
N5 C51 C56 C55 -176.29(14)
C54 C55 C56 C51 0.6(3)
O6 C6 C61 C66 150.96(17)
N5 C6 C61 C66 -27.5(2)
O6 C6 C61 C62 -24.4(2)
N5 C6 C61 C62 157.14(15)
C66 C61 C62 C63 1.4(3)
C6 C61 C62 C63 176.96(16)
C61 C62 C63 C64 -1.0(3)
C62 C63 C64 C65 -0.3(3)
C62 C63 C64 C67 179.50(17)
C63 C64 C65 C66 1.1(3)
C67 C64 C65 C66 -178.63(16)
C64 C65 C66 C61 -0.8(3)
C62 C61 C66 C65 -0.5(2)
C6 C61 C66 C65 -175.81(15)
